data_1526068
loop_
_publ_author_name
'Mozharivsky, Yu.'
'Kaczorowski, D.'
'Franzen, H.F.'

_publ_section_title
;
 Symmetry-breaking transitions from Gd Cu As2 through Gd Cu As1.15 P0.85
 to Gd Cu P2.20: crystal structure, application of Landau theory, bonding,
 magnetic and electrical properties
;
_journal_name_full 'Journal of Solid State Chemistry'
_journal_page_first 259
_journal_page_last 272
_journal_volume 155
_journal_year 2000
_chemical_formula_sum 'As2 Cu Gd'
_chemical_name_systematic 'Gd Cu As2'
_space_group_IT_number 129
_symmetry_space_group_name_Hall '-P 4a 2a'
_symmetry_space_group_name_H-M 'P 4/n m m :2'
_cell_angle_alpha 90
_cell_angle_beta 90
_cell_angle_gamma 90
_cell_formula_units_Z 2
_cell_length_a 3.917
_cell_length_b 3.917
_cell_length_c 9.939
_cell_volume 152.493
_citation_journal_id_ASTM JSSCBI
_cod_data_source_file Mozharivsky_JSSCBI_2000_50.cif
_cod_data_source_block As2Cu1Gd1
_cod_original_formula_sum 'As2 Cu1 Gd1'
_cod_database_code 1526068

loop_
_symmetry_equiv_pos_as_xyz
x,y,z
-y+1/2,x,z
-x+1/2,-y+1/2,z
y,-x+1/2,z
x+1/2,-y,-z
y+1/2,x+1/2,-z
-x,y+1/2,-z
-y,-x,-z
-x,-y,-z
y-1/2,-x,-z
x-1/2,y-1/2,-z
-y,x-1/2,-z
-x-1/2,y,z
-y-1/2,-x-1/2,z
x,-y-1/2,z
y,x,z

loop_
_atom_site_label
_atom_site_type_symbol
_atom_site_fract_x
_atom_site_fract_y
_atom_site_fract_z
_atom_site_occupancy
_atom_site_U_iso_or_equiv
As1 As-3 0.25 0.25 0.6581 1 0.0
Cu1 Cu+1 0.75 0.25 0.5 1 0.0
Gd1 Gd+3 0.25 0.25 0.23844 1 0.0
As2 As-1 0.75 0.25 0 1 0.0
